data_7716481
loop_
_publ_author_name
'Gon, Masayuki'
'Morisaki, Yusuke'
'Tanimura, Kazuya'
'Tanaka, Kazuo'

_publ_section_title
;
 Preparation of seven-coordinated hypervalent tin(IV)-fused azobenzene and
 applications for stimuli-responsive &#x3c0;-conjugated polymer films.
;
_journal_issue 28
_journal_name_full 'Dalton transactions (Cambridge, England : 2003)'
_journal_page_first 11858
_journal_page_last 11866
_journal_paper_doi 10.1039/d4dt01738b
_journal_volume 53
_journal_year 2024
_chemical_formula_sum 'C26 H24 Br2 N4 O2 Sn'
_chemical_formula_weight 703.00
_chemical_name_systematic TAz-EDA
_space_group_crystal_system triclinic
_space_group_IT_number 2
_space_group_name_Hall '-P 1'
_space_group_name_H-M_alt 'P -1'
_atom_sites_solution_hydrogens mixed
_audit_creation_method SHELXL-2014/7
_audit_update_record
;
2024-04-19 deposited with the CCDC.	2024-06-27 downloaded from the CCDC.
;
_cell_angle_alpha 107.396(8)
_cell_angle_beta 95.828(4)
_cell_angle_gamma 103.868(6)
_cell_formula_units_Z 2
_cell_length_a 8.454(4)
_cell_length_b 12.256(7)
_cell_length_c 14.860(8)
_cell_measurement_reflns_used 4210
_cell_measurement_temperature 143(2)
_cell_measurement_theta_max 27.5
_cell_measurement_theta_min 3.1
_cell_volume 1401.3(13)
_computing_cell_refinement PROCESS-AUTO
_computing_data_collection PROCESS-AUTO
_computing_data_reduction 'Yadokari-XG (Wakita, 2000)'
_computing_molecular_graphics 'Yadokari-XG (Wakita, 2000)'
_computing_publication_material 'Yadokari-XG (Wakita, 2000)'
_computing_structure_refinement 'SHELXL-2018/3 (Sheldrick, 2018)'
_computing_structure_solution 'SHELXT 2014/5 (Sheldrick, 2014)'
_diffrn_ambient_temperature 143(2)
_diffrn_detector_area_resol_mean 28.5714
_diffrn_measured_fraction_theta_full 0.971
_diffrn_measured_fraction_theta_max 0.953
_diffrn_measurement_device_type
;
Rigaku Saturn724+ (4x4 bin mode)
;
_diffrn_measurement_method 'profile data from \w-scans'
_diffrn_radiation_type MoK\a
_diffrn_radiation_wavelength 0.71075
_diffrn_reflns_av_R_equivalents 0.0489
_diffrn_reflns_av_unetI/netI 0.0919
_diffrn_reflns_Laue_measured_fraction_full 0.971
_diffrn_reflns_Laue_measured_fraction_max 0.953
_diffrn_reflns_limit_h_max 10
_diffrn_reflns_limit_h_min -10
_diffrn_reflns_limit_k_max 14
_diffrn_reflns_limit_k_min -15
_diffrn_reflns_limit_l_max 19
_diffrn_reflns_limit_l_min -16
_diffrn_reflns_number 11269
_diffrn_reflns_point_group_measured_fraction_full 0.971
_diffrn_reflns_point_group_measured_fraction_max 0.953
_diffrn_reflns_theta_full 25.242
_diffrn_reflns_theta_max 27.484
_diffrn_reflns_theta_min 3.100
_diffrn_source 'Rotating Anode'
_exptl_absorpt_coefficient_mu 3.792
_exptl_absorpt_correction_T_max 1.000
_exptl_absorpt_correction_T_min 0.544
_exptl_absorpt_correction_type multi-scan
_exptl_absorpt_process_details '(REQAB; Rigaku, 1998)'
_exptl_crystal_colour Orange
_exptl_crystal_density_diffrn 1.666
_exptl_crystal_description block
_exptl_crystal_F_000 688
_exptl_crystal_recrystallization_method 'Vapor diffusion method from CHCl3 solution with ethylenediamine vapor'
_exptl_crystal_size_max 0.20
_exptl_crystal_size_mid 0.12
_exptl_crystal_size_min 0.06
_refine_diff_density_max 0.785
_refine_diff_density_min -1.724
_refine_diff_density_rms 0.150
_refine_ls_extinction_method none
_refine_ls_goodness_of_fit_ref 0.988
_refine_ls_hydrogen_treatment mixed
_refine_ls_matrix_type full
_refine_ls_number_parameters 333
_refine_ls_number_reflns 6096
_refine_ls_number_restraints 2
_refine_ls_restrained_S_all 0.988
_refine_ls_R_factor_all 0.0691
_refine_ls_R_factor_gt 0.0516
_refine_ls_shift/su_max 0.001
_refine_ls_shift/su_mean 0.000
_refine_ls_structure_factor_coef Fsqd
_refine_ls_weighting_details 'w=1/[\s^2^(Fo^2^)+(0.0345P)^2^] where P=(Fo^2^+2Fc^2^)/3'
_refine_ls_weighting_scheme calc
_refine_ls_wR_factor_gt 0.0918
_refine_ls_wR_factor_ref 0.1018
_reflns_Friedel_coverage 0.000
_reflns_number_gt 4606
_reflns_number_total 6096
_reflns_threshold_expression 'I > 2\s(I)'
_cod_data_source_file d4dt01738b2.cif
_cod_data_source_block TAz-EDA
_cod_depositor_comments
;
The following automatic conversions were performed:

data item '_exptl_absorpt_correction_type' value 'Multi-scan' was
changed to 'multi-scan' in accordance with the
/home/data/users/saulius/crontab/automatic-downloads/rss-feeds/RSC/lib/dictionaries/cif_core.dic
dictionary named 'cif_core.dic' version 2.4.2 last updated on
2011-04-26.

Automatic conversion script
Id: cif_fix_values 8170 2020-07-09 18:12:32Z antanas 

 Adding full bibliography for 7716480--7716481.cif.
;
_cod_database_code 7716481
_shelx_shelxl_version_number 2014/7
_shelx_space_group_comment
;
The symmetry employed for this shelxl refinement is uniquely defined
by the following loop, which should always be used as a source of
symmetry information in preference to the above space-group names.
They are only intended as comments.
;

loop_
_space_group_symop_operation_xyz
'x, y, z'
'-x, -y, -z'

loop_
_atom_site_label
_atom_site_type_symbol
_atom_site_fract_x
_atom_site_fract_y
_atom_site_fract_z
_atom_site_U_iso_or_equiv
_atom_site_adp_type
_atom_site_occupancy
_atom_site_site_symmetry_order
_atom_site_calc_flag
_atom_site_refinement_flags_posn
_atom_site_refinement_flags_adp
_atom_site_refinement_flags_occupancy
_atom_site_disorder_assembly
_atom_site_disorder_group
C1 C 0.8685(6) 0.6315(4) 0.8977(3) 0.0206(11) Uani 1 1 d . . . . .
C2 C 0.9678(6) 0.7087(4) 0.9860(3) 0.0217(11) Uani 1 1 d . . . . .
H1 H 0.9338 0.7739 1.0231 0.026 Uiso 1 1 calc R U . . .
C3 C 1.1131(6) 0.6905(4) 1.0187(3) 0.0216(11) Uani 1 1 d . . . . .
C4 C 1.1713(6) 0.5972(5) 0.9665(4) 0.0250(12) Uani 1 1 d . . . . .
H2 H 1.2720 0.5858 0.9910 0.030 Uiso 1 1 calc R U . . .
C5 C 1.0786(6) 0.5232(5) 0.8792(4) 0.0256(12) Uani 1 1 d . . . . .
H3 H 1.1151 0.4593 0.8423 0.031 Uiso 1 1 calc R U . . .
C6 C 0.7726(6) 0.2951(4) 0.6256(3) 0.0224(11) Uani 1 1 d . . . . .
C7 C 0.6501(6) 0.3140(4) 0.5643(3) 0.0194(11) Uani 1 1 d . . . . .
C8 C 0.5755(6) 0.2208(4) 0.4761(4) 0.0219(11) Uani 1 1 d . . . . .
H4 H 0.4921 0.2295 0.4331 0.026 Uiso 1 1 calc R U . . .
C9 C 0.6237(6) 0.1182(4) 0.4529(4) 0.0240(11) Uani 1 1 d . . . . .
C10 C 0.7378(7) 0.0964(5) 0.5140(4) 0.0258(12) Uani 1 1 d . . . . .
H5 H 0.7638 0.0225 0.4977 0.031 Uiso 1 1 calc R U . . .
C11 C 0.8112(7) 0.1857(5) 0.5987(4) 0.0268(12) Uani 1 1 d . . . . .
H6 H 0.8916 0.1736 0.6413 0.032 Uiso 1 1 calc R U . . .
C12 C 0.7504(6) 0.6804(4) 0.6812(3) 0.0190(11) Uani 1 1 d . . . . .
C13 C 0.7575(7) 0.8002(5) 0.7228(4) 0.0317(14) Uani 1 1 d . . . . .
H7 H 0.6911 0.8216 0.7693 0.038 Uiso 1 1 calc R U . . .
C14 C 0.8590(8) 0.8876(5) 0.6978(5) 0.0453(17) Uani 1 1 d . . . . .
H8 H 0.8621 0.9685 0.7275 0.054 Uiso 1 1 calc R U . . .
C15 C 0.9571(7) 0.8597(5) 0.6298(4) 0.0396(16) Uani 1 1 d . . . . .
H9 H 1.0252 0.9208 0.6121 0.047 Uiso 1 1 calc R U . . .
C16 C 0.9545(7) 0.7435(5) 0.5886(4) 0.0307(13) Uani 1 1 d . . . . .
H10 H 1.0224 0.7232 0.5427 0.037 Uiso 1 1 calc R U . . .
C17 C 0.8512(6) 0.6543(4) 0.6142(3) 0.0215(11) Uani 1 1 d . . . . .
H11 H 0.8499 0.5737 0.5850 0.026 Uiso 1 1 calc R U . . .
C18 C 0.4427(6) 0.4020(4) 0.7582(3) 0.0201(11) Uani 1 1 d . . . . .
C19 C 0.4514(6) 0.4124(5) 0.8556(4) 0.0247(12) Uani 1 1 d . . . . .
H12 H 0.5238 0.4812 0.9039 0.030 Uiso 1 1 calc R U . . .
C20 C 0.3526(7) 0.3205(5) 0.8812(4) 0.0306(13) Uani 1 1 d . . . . .
H13 H 0.3585 0.3272 0.9469 0.037 Uiso 1 1 calc R U . . .
C21 C 0.2478(7) 0.2212(5) 0.8115(4) 0.0309(13) Uani 1 1 d . . . . .
H14 H 0.1800 0.1597 0.8289 0.037 Uiso 1 1 calc R U . . .
C22 C 0.2408(6) 0.2106(5) 0.7156(4) 0.0284(12) Uani 1 1 d . . . . .
H15 H 0.1687 0.1415 0.6675 0.034 Uiso 1 1 calc R U . . .
C23 C 0.3382(6) 0.2999(4) 0.6895(4) 0.0245(12) Uani 1 1 d . . . . .
H16 H 0.3331 0.2909 0.6235 0.029 Uiso 1 1 calc R U . . .
C24 C 0.2920(7) 0.6716(5) 0.7250(4) 0.0305(13) Uani 1 1 d . . . . .
H17 H 0.3354 0.7362 0.6991 0.037 Uiso 1 1 calc R U . . .
H18 H 0.2019 0.6906 0.7588 0.037 Uiso 1 1 calc R U . . .
C25 C 0.2253(6) 0.5552(5) 0.6443(4) 0.0301(13) Uani 1 1 d . . . . .
H19 H 0.1660 0.4928 0.6684 0.036 Uiso 1 1 calc R U . . .
H20 H 0.1463 0.5630 0.5943 0.036 Uiso 1 1 calc R U . . .
C28 C 0.9306(6) 0.5408(4) 0.8437(3) 0.0200(11) Uani 1 1 d . . . . .
O1 O 0.7218(4) 0.6430(3) 0.8684(2) 0.0230(8) Uani 1 1 d . . . . .
O2 O 0.6078(4) 0.4138(3) 0.5819(2) 0.0206(8) Uani 1 1 d . . . . .
N1 N 0.8270(5) 0.4673(4) 0.7548(3) 0.0199(9) Uani 1 1 d . . . . .
N2 N 0.8691(5) 0.3738(4) 0.7144(3) 0.0223(9) Uani 1 1 d . . . . .
N3 N 0.4262(6) 0.6641(5) 0.7929(3) 0.0258(10) Uani 1 1 d . . . . .
H21 H 0.489(6) 0.734(4) 0.831(3) 0.017(14) Uiso 1 1 d D . . . .
H22 H 0.388(7) 0.622(4) 0.829(4) 0.06(2) Uiso 1 1 d D . . . .
N4 N 0.3659(5) 0.5220(4) 0.6036(3) 0.0232(10) Uani 1 1 d . . . . .
H23 H 0.382(6) 0.554(4) 0.558(4) 0.035(17) Uiso 1 1 d D . . . .
H24 H 0.331(6) 0.439(4) 0.569(4) 0.033(16) Uiso 1 1 d D . . . .
Br1 Br 1.23928(7) 0.79445(5) 1.14087(4) 0.03459(16) Uani 1 1 d . . . . .
Br2 Br 0.53079(8) 0.00130(5) 0.32993(4) 0.03450(16) Uani 1 1 d . . . . .
Sn1 Sn 0.59453(4) 0.54363(3) 0.72080(2) 0.01910(10) Uani 1 1 d . . . . .

loop_
_atom_site_aniso_label
_atom_site_aniso_U_11
_atom_site_aniso_U_22
_atom_site_aniso_U_33
_atom_site_aniso_U_23
_atom_site_aniso_U_13
_atom_site_aniso_U_12
C1 0.020(3) 0.024(3) 0.019(3) 0.011(2) 0.004(2) 0.004(2)
C2 0.024(3) 0.021(3) 0.015(2) 0.002(2) 0.003(2) 0.004(2)
C3 0.022(3) 0.023(3) 0.015(2) 0.008(2) 0.004(2) -0.002(2)
C4 0.020(3) 0.029(3) 0.027(3) 0.014(3) 0.004(2) 0.004(2)
C5 0.021(3) 0.029(3) 0.028(3) 0.011(3) 0.002(2) 0.006(2)
C6 0.023(3) 0.026(3) 0.020(3) 0.011(2) 0.008(2) 0.003(2)
C7 0.018(3) 0.025(3) 0.016(2) 0.009(2) 0.008(2) 0.003(2)
C8 0.022(3) 0.022(3) 0.023(3) 0.009(2) 0.008(2) 0.005(2)
C9 0.025(3) 0.016(3) 0.024(3) 0.001(2) 0.009(2) 0.000(2)
C10 0.033(3) 0.022(3) 0.023(3) 0.006(2) 0.008(2) 0.010(2)
C11 0.027(3) 0.029(3) 0.024(3) 0.012(2) 0.006(2) 0.005(2)
C12 0.014(2) 0.021(3) 0.023(3) 0.011(2) 0.004(2) 0.003(2)
C13 0.032(3) 0.026(3) 0.040(3) 0.010(3) 0.022(3) 0.008(3)
C14 0.045(4) 0.019(3) 0.073(5) 0.015(3) 0.026(4) 0.005(3)
C15 0.036(4) 0.032(3) 0.060(4) 0.027(3) 0.023(3) 0.006(3)
C16 0.032(3) 0.027(3) 0.035(3) 0.012(3) 0.011(3) 0.008(3)
C17 0.018(3) 0.017(3) 0.028(3) 0.005(2) 0.005(2) 0.005(2)
C18 0.019(3) 0.022(3) 0.025(3) 0.013(2) 0.006(2) 0.010(2)
C19 0.019(3) 0.030(3) 0.023(3) 0.012(2) 0.001(2) 0.000(2)
C20 0.034(3) 0.036(3) 0.029(3) 0.018(3) 0.011(3) 0.013(3)
C21 0.035(3) 0.026(3) 0.036(3) 0.015(3) 0.018(3) 0.007(3)
C22 0.022(3) 0.022(3) 0.034(3) 0.006(3) 0.004(2) -0.002(2)
C23 0.025(3) 0.025(3) 0.023(3) 0.008(2) 0.004(2) 0.006(2)
C24 0.030(3) 0.046(4) 0.029(3) 0.019(3) 0.012(3) 0.024(3)
C25 0.020(3) 0.038(3) 0.034(3) 0.015(3) 0.004(2) 0.008(3)
C28 0.022(3) 0.020(3) 0.014(2) 0.005(2) 0.000(2) 0.000(2)
O1 0.0195(19) 0.031(2) 0.0153(17) 0.0030(16) 0.0006(15) 0.0085(16)
O2 0.026(2) 0.0191(19) 0.0164(17) 0.0055(15) 0.0024(15) 0.0076(16)
N1 0.021(2) 0.022(2) 0.017(2) 0.0090(19) 0.0030(18) 0.0040(19)
N2 0.022(2) 0.026(2) 0.021(2) 0.010(2) 0.0063(19) 0.0072(19)
N3 0.021(2) 0.031(3) 0.026(3) 0.012(2) 0.007(2) 0.006(2)
N4 0.021(2) 0.028(3) 0.022(2) 0.013(2) 0.0021(19) 0.005(2)
Br1 0.0327(3) 0.0393(4) 0.0202(3) 0.0058(3) -0.0055(2) -0.0011(3)
Br2 0.0387(4) 0.0283(3) 0.0253(3) -0.0016(2) 0.0032(3) 0.0038(3)
Sn1 0.01738(18) 0.0224(2) 0.01742(18) 0.00835(15) 0.00273(14) 0.00363(14)

loop_
_atom_type_symbol
_atom_type_description
_atom_type_scat_dispersion_real
_atom_type_scat_dispersion_imag
_atom_type_scat_source
C C 0.0033 0.0016 'International Tables Vol C Tables 4.2.6.8 and 6.1.1.4'
H H 0.0000 0.0000 'International Tables Vol C Tables 4.2.6.8 and 6.1.1.4'
N N 0.0061 0.0033 'International Tables Vol C Tables 4.2.6.8 and 6.1.1.4'
O O 0.0106 0.0060 'International Tables Vol C Tables 4.2.6.8 and 6.1.1.4'
Br Br -0.2901 2.4595 'International Tables Vol C Tables 4.2.6.8 and 6.1.1.4'
Sn Sn -0.6537 1.4246 'International Tables Vol C Tables 4.2.6.8 and 6.1.1.4'

loop_
_geom_angle_atom_site_label_1
_geom_angle_atom_site_label_2
_geom_angle_atom_site_label_3
_geom_angle
_geom_angle_site_symmetry_1
_geom_angle_site_symmetry_3
_geom_angle_publ_flag
O1 C1 C2 120.8(5) . . ?
O1 C1 C28 122.2(5) . . ?
C2 C1 C28 117.0(5) . . ?
C3 C2 C1 120.2(5) . . ?
C3 C2 H1 119.9 . . ?
C1 C2 H1 119.9 . . ?
C2 C3 C4 122.6(5) . . ?
C2 C3 Br1 118.6(4) . . ?
C4 C3 Br1 118.9(4) . . ?
C5 C4 C3 118.0(5) . . ?
C5 C4 H2 121.0 . . ?
C3 C4 H2 121.0 . . ?
C4 C5 C28 120.6(5) . . ?
C4 C5 H3 119.7 . . ?
C28 C5 H3 119.7 . . ?
C11 C6 N2 111.8(5) . . ?
C11 C6 C7 119.6(5) . . ?
N2 C6 C7 128.6(5) . . ?
O2 C7 C6 124.3(5) . . ?
O2 C7 C8 118.4(4) . . ?
C6 C7 C8 117.2(5) . . ?
C9 C8 C7 120.1(5) . . ?
C9 C8 H4 120.0 . . ?
C7 C8 H4 120.0 . . ?
C8 C9 C10 123.3(5) . . ?
C8 C9 Br2 118.1(4) . . ?
C10 C9 Br2 118.6(4) . . ?
C11 C10 C9 117.1(5) . . ?
C11 C10 H5 121.5 . . ?
C9 C10 H5 121.5 . . ?
C10 C11 C6 122.7(5) . . ?
C10 C11 H6 118.7 . . ?
C6 C11 H6 118.7 . . ?
C17 C12 C13 117.0(4) . . ?
C17 C12 Sn1 121.6(4) . . ?
C13 C12 Sn1 121.4(4) . . ?
C14 C13 C12 121.1(5) . . ?
C14 C13 H7 119.4 . . ?
C12 C13 H7 119.4 . . ?
C13 C14 C15 121.1(5) . . ?
C13 C14 H8 119.5 . . ?
C15 C14 H8 119.5 . . ?
C16 C15 C14 119.2(5) . . ?
C16 C15 H9 120.4 . . ?
C14 C15 H9 120.4 . . ?
C15 C16 C17 119.7(5) . . ?
C15 C16 H10 120.2 . . ?
C17 C16 H10 120.2 . . ?
C12 C17 C16 121.9(5) . . ?
C12 C17 H11 119.1 . . ?
C16 C17 H11 119.1 . . ?
C23 C18 C19 118.7(5) . . ?
C23 C18 Sn1 122.2(4) . . ?
C19 C18 Sn1 119.2(4) . . ?
C20 C19 C18 119.8(5) . . ?
C20 C19 H12 120.1 . . ?
C18 C19 H12 120.1 . . ?
C21 C20 C19 120.1(5) . . ?
C21 C20 H13 120.0 . . ?
C19 C20 H13 120.0 . . ?
C20 C21 C22 120.0(5) . . ?
C20 C21 H14 120.0 . . ?
C22 C21 H14 120.0 . . ?
C23 C22 C21 120.5(5) . . ?
C23 C22 H15 119.8 . . ?
C21 C22 H15 119.8 . . ?
C18 C23 C22 121.0(5) . . ?
C18 C23 H16 119.5 . . ?
C22 C23 H16 119.5 . . ?
N3 C24 C25 109.7(4) . . ?
N3 C24 H17 109.7 . . ?
C25 C24 H17 109.7 . . ?
N3 C24 H18 109.7 . . ?
C25 C24 H18 109.7 . . ?
H17 C24 H18 108.2 . . ?
N4 C25 C24 108.3(4) . . ?
N4 C25 H19 110.0 . . ?
C24 C25 H19 110.0 . . ?
N4 C25 H20 110.0 . . ?
C24 C25 H20 110.0 . . ?
H19 C25 H20 108.4 . . ?
C5 C28 C1 121.6(5) . . ?
C5 C28 N1 123.9(5) . . ?
C1 C28 N1 114.5(4) . . ?
C1 O1 Sn1 119.0(3) . . ?
C7 O2 Sn1 130.2(3) . . ?
N2 N1 C28 113.9(4) . . ?
N2 N1 Sn1 134.8(3) . . ?
C28 N1 Sn1 111.1(3) . . ?
N1 N2 C6 117.8(4) . . ?
C24 N3 Sn1 115.0(3) . . ?
C24 N3 H21 113(3) . . ?
Sn1 N3 H21 110(3) . . ?
C24 N3 H22 112(4) . . ?
Sn1 N3 H22 97(4) . . ?
H21 N3 H22 108(4) . . ?
C25 N4 Sn1 113.9(3) . . ?
C25 N4 H23 107(3) . . ?
Sn1 N4 H23 120(3) . . ?
C25 N4 H24 108(3) . . ?
Sn1 N4 H24 104(3) . . ?
H23 N4 H24 102(4) . . ?
C12 Sn1 C18 177.97(18) . . ?
C12 Sn1 O1 87.11(16) . . ?
C18 Sn1 O1 93.56(16) . . ?
C12 Sn1 O2 87.70(16) . . ?
C18 Sn1 O2 90.66(16) . . ?
O1 Sn1 O2 144.83(12) . . ?
C12 Sn1 N4 91.84(17) . . ?
C18 Sn1 N4 88.76(17) . . ?
O1 Sn1 N4 143.58(14) . . ?
O2 Sn1 N4 71.34(14) . . ?
C12 Sn1 N3 94.84(18) . . ?
C18 Sn1 N3 87.18(18) . . ?
O1 Sn1 N3 73.34(14) . . ?
O2 Sn1 N3 141.79(14) . . ?
N4 Sn1 N3 70.48(16) . . ?
C12 Sn1 N1 91.51(16) . . ?
C18 Sn1 N1 86.89(16) . . ?
O1 Sn1 N1 71.51(13) . . ?
O2 Sn1 N1 73.89(13) . . ?
N4 Sn1 N1 144.88(15) . . ?
N3 Sn1 N1 143.87(14) . . ?

loop_
_geom_bond_atom_site_label_1
_geom_bond_atom_site_label_2
_geom_bond_distance
_geom_bond_site_symmetry_2
_geom_bond_publ_flag
C1 O1 1.326(5) . ?
C1 C2 1.405(6) . ?
C1 C28 1.409(7) . ?
C2 C3 1.368(7) . ?
C2 H1 0.9500 . ?
C3 C4 1.403(7) . ?
C3 Br1 1.905(5) . ?
C4 C5 1.367(7) . ?
C4 H2 0.9500 . ?
C5 C28 1.397(7) . ?
C5 H3 0.9500 . ?
C6 C11 1.406(7) . ?
C6 N2 1.407(6) . ?
C6 C7 1.416(7) . ?
C7 O2 1.316(6) . ?
C7 C8 1.419(6) . ?
C8 C9 1.372(7) . ?
C8 H4 0.9500 . ?
C9 C10 1.385(7) . ?
C9 Br2 1.900(5) . ?
C10 C11 1.363(7) . ?
C10 H5 0.9500 . ?
C11 H6 0.9500 . ?
C12 C17 1.389(6) . ?
C12 C13 1.396(7) . ?
C12 Sn1 2.141(5) . ?
C13 C14 1.373(7) . ?
C13 H7 0.9500 . ?
C14 C15 1.387(8) . ?
C14 H8 0.9500 . ?
C15 C16 1.366(7) . ?
C15 H9 0.9500 . ?
C16 C17 1.400(6) . ?
C16 H10 0.9500 . ?
C17 H11 0.9500 . ?
C18 C23 1.383(7) . ?
C18 C19 1.408(6) . ?
C18 Sn1 2.150(5) . ?
C19 C20 1.408(7) . ?
C19 H12 0.9500 . ?
C20 C21 1.372(7) . ?
C20 H13 0.9500 . ?
C21 C22 1.384(7) . ?
C21 H14 0.9500 . ?
C22 C23 1.383(6) . ?
C22 H15 0.9500 . ?
C23 H16 0.9500 . ?
C24 N3 1.480(6) . ?
C24 C25 1.498(7) . ?
C24 H17 0.9900 . ?
C24 H18 0.9900 . ?
C25 N4 1.475(6) . ?
C25 H19 0.9900 . ?
C25 H20 0.9900 . ?
C28 N1 1.415(6) . ?
O1 Sn1 2.179(3) . ?
O2 Sn1 2.230(3) . ?
N1 N2 1.275(5) . ?
N1 Sn1 2.440(4) . ?
N3 Sn1 2.392(5) . ?
N3 H21 0.87(5) . ?
N3 H22 0.88(5) . ?
N4 Sn1 2.373(4) . ?
N4 H23 0.89(5) . ?
N4 H24 0.94(5) . ?

loop_
_geom_torsion_atom_site_label_1
_geom_torsion_atom_site_label_2
_geom_torsion_atom_site_label_3
_geom_torsion_atom_site_label_4
_geom_torsion
_geom_torsion_site_symmetry_1
_geom_torsion_site_symmetry_2
_geom_torsion_site_symmetry_3
_geom_torsion_site_symmetry_4
_geom_torsion_publ_flag
O1 C1 C2 C3 175.1(4) . . . . ?
C28 C1 C2 C3 -3.6(7) . . . . ?
C1 C2 C3 C4 1.2(8) . . . . ?
C1 C2 C3 Br1 -177.8(3) . . . . ?
C2 C3 C4 C5 0.7(7) . . . . ?
Br1 C3 C4 C5 179.7(4) . . . . ?
C3 C4 C5 C28 0.0(7) . . . . ?
C11 C6 C7 O2 -178.4(4) . . . . ?
N2 C6 C7 O2 0.9(8) . . . . ?
C11 C6 C7 C8 -1.9(7) . . . . ?
N2 C6 C7 C8 177.4(4) . . . . ?
O2 C7 C8 C9 176.2(4) . . . . ?
C6 C7 C8 C9 -0.5(7) . . . . ?
C7 C8 C9 C10 3.6(8) . . . . ?
C7 C8 C9 Br2 -175.6(3) . . . . ?
C8 C9 C10 C11 -4.0(8) . . . . ?
Br2 C9 C10 C11 175.3(4) . . . . ?
C9 C10 C11 C6 1.3(8) . . . . ?
N2 C6 C11 C10 -177.8(4) . . . . ?
C7 C6 C11 C10 1.6(8) . . . . ?
C17 C12 C13 C14 0.5(8) . . . . ?
Sn1 C12 C13 C14 179.4(4) . . . . ?
C12 C13 C14 C15 0.4(10) . . . . ?
C13 C14 C15 C16 -1.2(10) . . . . ?
C14 C15 C16 C17 1.1(9) . . . . ?
C13 C12 C17 C16 -0.6(7) . . . . ?
Sn1 C12 C17 C16 -179.5(4) . . . . ?
C15 C16 C17 C12 -0.2(8) . . . . ?
C23 C18 C19 C20 -1.0(7) . . . . ?
Sn1 C18 C19 C20 179.9(4) . . . . ?
C18 C19 C20 C21 -0.2(8) . . . . ?
C19 C20 C21 C22 0.9(8) . . . . ?
C20 C21 C22 C23 -0.4(8) . . . . ?
C19 C18 C23 C22 1.5(8) . . . . ?
Sn1 C18 C23 C22 -179.4(4) . . . . ?
C21 C22 C23 C18 -0.8(8) . . . . ?
N3 C24 C25 N4 -52.1(6) . . . . ?
C4 C5 C28 C1 -2.7(7) . . . . ?
C4 C5 C28 N1 -179.1(4) . . . . ?
O1 C1 C28 C5 -174.3(4) . . . . ?
C2 C1 C28 C5 4.4(7) . . . . ?
O1 C1 C28 N1 2.5(7) . . . . ?
C2 C1 C28 N1 -178.8(4) . . . . ?
C2 C1 O1 Sn1 168.7(3) . . . . ?
C28 C1 O1 Sn1 -12.7(6) . . . . ?
C6 C7 O2 Sn1 -34.4(7) . . . . ?
C8 C7 O2 Sn1 149.2(3) . . . . ?
C5 C28 N1 N2 8.3(7) . . . . ?
C1 C28 N1 N2 -168.4(4) . . . . ?
C5 C28 N1 Sn1 -176.0(4) . . . . ?
C1 C28 N1 Sn1 7.3(5) . . . . ?
C28 N1 N2 C6 179.8(4) . . . . ?
Sn1 N1 N2 C6 5.5(6) . . . . ?
C11 C6 N2 N1 -168.1(4) . . . . ?
C7 C6 N2 N1 12.6(7) . . . . ?
C25 C24 N3 Sn1 34.7(5) . . . . ?
C24 C25 N4 Sn1 46.2(5) . . . . ?
